data_7125757
loop_
_publ_author_name
'Kureja, Kunal'
'Zinke, Julian'
'Bruhn, Clemens'
'Siemeling, Ulrich'

_publ_section_title
;
 Imidazolium-benzimidazolates as convenient sources of
 donor-functionalised normal and abnormal N-heterocyclic carbenes.
;
_journal_issue 65
_journal_name_full 'Chemical communications (Cambridge, England)'
_journal_page_first 9705
_journal_page_last 9708
_journal_paper_doi 10.1039/c9cc05283f
_journal_volume 55
_journal_year 2019
_chemical_formula_moiety 'C26 H30 Cl N4 Ni Rh, C H2 Cl2'
_chemical_formula_sum 'C27 H32 Cl3 N4 Ni Rh'
_chemical_formula_weight 680.53
_space_group_crystal_system monoclinic
_space_group_IT_number 14
_space_group_name_Hall '-P 2yn'
_space_group_name_H-M_alt 'P 1 21/n 1'
_atom_sites_solution_hydrogens geom
_audit_creation_method SHELXL-2017/1
_audit_update_record
;
2019-07-08 deposited with the CCDC.	2019-07-19 downloaded from the CCDC.
;
_cell_angle_alpha 90
_cell_angle_beta 109.851(3)
_cell_angle_gamma 90
_cell_formula_units_Z 4
_cell_length_a 11.3628(4)
_cell_length_b 21.1456(7)
_cell_length_c 12.1342(5)
_cell_measurement_reflns_used 13481
_cell_measurement_temperature 100(2)
_cell_measurement_theta_max 69.58
_cell_measurement_theta_min 4.18
_cell_volume 2742.28(18)
_computing_structure_refinement 'SHELXL-2017/1 (Sheldrick, 2017)'
_diffrn_ambient_temperature 100(2)
_diffrn_detector Pilatus200K
_diffrn_detector_area_resol_mean 5.81
_diffrn_detector_type 'DECTRIS PILATUS 200K'
_diffrn_measured_fraction_theta_full 0.982
_diffrn_measured_fraction_theta_max 0.974
_diffrn_measurement_details ' 1073 frames, detector distance = 40 mm'
_diffrn_measurement_device 'Eulerian 4-circle diffractometer'
_diffrn_measurement_device_type 'STOE STADIVARI'
_diffrn_measurement_method 'rotation method, \w scans'
_diffrn_radiation_collimation '1.2 mm, 0.6 diameter'
_diffrn_radiation_monochromator 'Graded multilayer mirror'
_diffrn_radiation_polarisn_norm 0
_diffrn_radiation_probe x-ray
_diffrn_radiation_type 'Cu K\a'
_diffrn_radiation_wavelength 1.54186
_diffrn_reflns_av_R_equivalents 0.0835
_diffrn_reflns_av_unetI/netI 0.0720
_diffrn_reflns_Laue_measured_fraction_full 0.982
_diffrn_reflns_Laue_measured_fraction_max 0.974
_diffrn_reflns_limit_h_max 13
_diffrn_reflns_limit_h_min -11
_diffrn_reflns_limit_k_max 25
_diffrn_reflns_limit_k_min -16
_diffrn_reflns_limit_l_max 14
_diffrn_reflns_limit_l_min -11
_diffrn_reflns_number 13276
_diffrn_reflns_point_group_measured_fraction_full 0.982
_diffrn_reflns_point_group_measured_fraction_max 0.974
_diffrn_reflns_theta_full 67.686
_diffrn_reflns_theta_max 68.971
_diffrn_reflns_theta_min 4.402
_diffrn_source Cu-Genix
_diffrn_source_current 0.600
_diffrn_source_power 0.030
_diffrn_source_voltage 50
_exptl_absorpt_coefficient_mu 8.594
_exptl_absorpt_correction_T_max 0.9111
_exptl_absorpt_correction_T_min 0.5957
_exptl_absorpt_correction_type integration
_exptl_absorpt_process_details
;
STOE X-Red32, absorption correction by Gaussian integration, analogous to
P. Coppens, "The Evaluation of Absorption and Extinction in Single-Crystal
Structure Analysis", published in
F. R. Ahmed (Editor), "Crystallographic Computing",
Munksgaard, Copenhagen (1970), 255 - 270
;
_exptl_crystal_colour yellow
_exptl_crystal_density_diffrn 1.648
_exptl_crystal_description needle
_exptl_crystal_F_000 1384
_exptl_crystal_size_max 0.110
_exptl_crystal_size_mid 0.020
_exptl_crystal_size_min 0.010
_refine_diff_density_max 1.850
_refine_diff_density_min -3.238
_refine_diff_density_rms 0.409
_refine_ls_extinction_method none
_refine_ls_goodness_of_fit_ref 1.043
_refine_ls_hydrogen_treatment constr
_refine_ls_matrix_type full
_refine_ls_number_parameters 327
_refine_ls_number_reflns 4981
_refine_ls_number_restraints 0
_refine_ls_restrained_S_all 1.043
_refine_ls_R_factor_all 0.1178
_refine_ls_R_factor_gt 0.0935
_refine_ls_shift/su_max 0.000
_refine_ls_shift/su_mean 0.000
_refine_ls_structure_factor_coef Fsqd
_refine_ls_weighting_details 'w=1/[\s^2^(Fo^2^)+(0.1771P)^2^+13.2333P] where P=(Fo^2^+2Fc^2^)/3'
_refine_ls_weighting_scheme calc
_refine_ls_wR_factor_gt 0.2381
_refine_ls_wR_factor_ref 0.2686
_reflns_Friedel_coverage 0.000
_reflns_number_gt 3682
_reflns_number_total 4981
_reflns_threshold_expression 'I > 2\s(I)'
_cod_data_source_file c9cc05283f2.cif
_cod_data_source_block sv0670
_cod_original_sg_symbol_H-M 'P 21/n'
_cod_database_code 7125757
_shelx_shelxl_version_number 2017/1
_shelx_space_group_comment
;
The symmetry employed for this shelxl refinement is uniquely defined
by the following loop, which should always be used as a source of
symmetry information in preference to the above space-group names.
They are only intended as comments.
;
_shelx_estimated_absorpt_t_min 0.452
_shelx_estimated_absorpt_t_max 0.919

loop_
_space_group_symop_operation_xyz
'x, y, z'
'-x+1/2, y+1/2, -z+1/2'
'-x, -y, -z'
'x-1/2, -y-1/2, z-1/2'

loop_
_atom_site_label
_atom_site_type_symbol
_atom_site_fract_x
_atom_site_fract_y
_atom_site_fract_z
_atom_site_U_iso_or_equiv
_atom_site_adp_type
_atom_site_occupancy
_atom_site_site_symmetry_order
_atom_site_calc_flag
_atom_site_refinement_flags_posn
_atom_site_refinement_flags_adp
C1 C 0.2048(9) 0.2863(5) 0.6281(9) 0.035(2) Uani 1 1 d . .
C2 C 0.1682(9) 0.1869(5) 0.5580(9) 0.038(2) Uani 1 1 d . .
H2A H 0.123870 0.149455 0.525293 0.046 Uiso 1 1 calc R U
C3 C 0.2928(9) 0.1963(5) 0.5885(9) 0.037(2) Uani 1 1 d . .
H3A H 0.353226 0.166974 0.581539 0.044 Uiso 1 1 calc R U
C4 C 0.4201(8) 0.2939(5) 0.6768(8) 0.0315(18) Uani 1 1 d . .
C5 C 0.5221(9) 0.3772(5) 0.7556(8) 0.036(2) Uani 1 1 d . .
C6 C 0.5678(9) 0.4343(5) 0.8068(9) 0.038(2) Uani 1 1 d . .
H6A H 0.512941 0.467249 0.811685 0.046 Uiso 1 1 calc R U
C7 C 0.6963(10) 0.4423(5) 0.8509(9) 0.040(2) Uani 1 1 d . .
H7A H 0.728985 0.481204 0.887700 0.048 Uiso 1 1 calc R U
C8 C 0.7789(8) 0.3958(5) 0.8434(9) 0.037(2) Uani 1 1 d . .
H8A H 0.866392 0.403711 0.873535 0.044 Uiso 1 1 calc R U
C9 C 0.7356(10) 0.3377(5) 0.7925(9) 0.040(2) Uani 1 1 d . .
H9A H 0.791830 0.305628 0.786896 0.048 Uiso 1 1 calc R U
C10 C 0.6093(9) 0.3283(4) 0.7509(8) 0.0315(19) Uani 1 1 d . .
C11 C -0.0187(9) 0.2491(5) 0.5682(9) 0.038(2) Uani 1 1 d . .
H11A H -0.039624 0.295184 0.564002 0.046 Uiso 1 1 calc R U
C12 C -0.0395(11) 0.2211(6) 0.6759(10) 0.048(3) Uani 1 1 d . .
H12A H -0.020092 0.175811 0.680649 0.058 Uiso 1 1 calc R U
H12B H -0.127030 0.227103 0.669727 0.058 Uiso 1 1 calc R U
H12C H 0.015218 0.242371 0.746405 0.058 Uiso 1 1 calc R U
C13 C -0.0995(9) 0.2178(6) 0.4556(10) 0.045(2) Uani 1 1 d . .
H13A H -0.187795 0.227036 0.442532 0.054 Uiso 1 1 calc R U
H13B H -0.086099 0.172011 0.461604 0.054 Uiso 1 1 calc R U
H13C H -0.077037 0.234257 0.389894 0.054 Uiso 1 1 calc R U
C14 C 0.7277(8) 0.1087(5) 0.6643(8) 0.034(2) Uani 1 1 d . .
H14A H 0.758899 0.134274 0.616003 0.041 Uiso 1 1 calc R U
C15 C 0.6044(9) 0.0891(4) 0.6204(10) 0.037(2) Uani 1 1 d . .
H15A H 0.558863 0.101150 0.542056 0.045 Uiso 1 1 calc R U
C16 C 0.5333(10) 0.0507(5) 0.6824(10) 0.043(2) Uani 1 1 d . .
H16A H 0.557692 0.005711 0.683869 0.052 Uiso 1 1 calc R U
H16B H 0.442490 0.053906 0.638585 0.052 Uiso 1 1 calc R U
C17 C 0.5606(10) 0.0745(5) 0.8106(10) 0.044(2) Uani 1 1 d . .
H17A H 0.489927 0.062858 0.836833 0.052 Uiso 1 1 calc R U
H17B H 0.636856 0.053435 0.863219 0.052 Uiso 1 1 calc R U
C18 C 0.5787(10) 0.1448(5) 0.8188(10) 0.043(2) Uani 1 1 d . .
H18A H 0.505532 0.170257 0.799109 0.052 Uiso 1 1 calc R U
C19 C 0.6927(10) 0.1760(5) 0.8525(10) 0.041(2) Uani 1 1 d . .
H19A H 0.693528 0.220806 0.858849 0.049 Uiso 1 1 calc R U
C20 C 0.8170(11) 0.1412(6) 0.8797(9) 0.047(3) Uani 1 1 d . .
H20A H 0.837188 0.120057 0.956642 0.056 Uiso 1 1 calc R U
H20B H 0.883744 0.172505 0.885826 0.056 Uiso 1 1 calc R U
C21 C 0.8164(10) 0.0914(5) 0.7866(8) 0.040(2) Uani 1 1 d . .
H21A H 0.902247 0.086947 0.784246 0.048 Uiso 1 1 calc R U
H21B H 0.791157 0.050032 0.809554 0.048 Uiso 1 1 calc R U
C22 C 0.1733(12) 0.4212(6) 0.8108(10) 0.053(3) Uani 1 1 d . .
H22A H 0.199817 0.415613 0.893341 0.064 Uiso 1 1 calc R U
C23 C 0.2305(10) 0.4621(5) 0.7485(10) 0.046(3) Uani 1 1 d . .
H23A H 0.306887 0.484498 0.781746 0.056 Uiso 1 1 calc R U
C24 C 0.1531(11) 0.4630(5) 0.6289(11) 0.046(2) Uani 1 1 d . .
H24A H 0.163311 0.489027 0.568895 0.055 Uiso 1 1 calc R U
C25 C 0.0580(10) 0.4178(5) 0.6164(11) 0.047(2) Uani 1 1 d . .
H25A H -0.005506 0.406812 0.544868 0.056 Uiso 1 1 calc R U
C26 C 0.0724(10) 0.3913(6) 0.7287(11) 0.050(3) Uani 1 1 d . .
H26A H 0.022081 0.359002 0.744269 0.060 Uiso 1 1 calc R U
C27 C 0.3081(11) 0.6254(6) 0.5042(11) 0.052(3) Uani 1 1 d . .
H27A H 0.234847 0.633658 0.433030 0.062 Uiso 1 1 calc R U
H27B H 0.371246 0.658539 0.509395 0.062 Uiso 1 1 calc R U
Cl1 Cl 0.5707(2) 0.21668(11) 0.47374(19) 0.0375(5) Uani 1 1 d . .
Cl2 Cl 0.3710(3) 0.55166(15) 0.4913(3) 0.0598(8) Uani 1 1 d . .
Cl3 Cl 0.2610(3) 0.63000(14) 0.6296(3) 0.0548(7) Uani 1 1 d . .
N1 N 0.1172(7) 0.2422(4) 0.5834(7) 0.0349(17) Uani 1 1 d . .
N2 N 0.3144(7) 0.2569(4) 0.6315(7) 0.0331(17) Uani 1 1 d . .
N3 N 0.4027(7) 0.3530(4) 0.7071(7) 0.0329(16) Uani 1 1 d . .
N4 N 0.5381(8) 0.2749(4) 0.6981(7) 0.0350(17) Uani 1 1 d . .
Ni1 Ni 0.23042(15) 0.36996(8) 0.68511(14) 0.0350(4) Uani 1 1 d . .
Rh1 Rh 0.60600(6) 0.18625(3) 0.66940(6) 0.0314(3) Uani 1 1 d . .

loop_
_atom_site_aniso_label
_atom_site_aniso_U_11
_atom_site_aniso_U_22
_atom_site_aniso_U_33
_atom_site_aniso_U_23
_atom_site_aniso_U_13
_atom_site_aniso_U_12
C1 0.029(5) 0.044(5) 0.034(5) -0.006(4) 0.013(4) 0.002(4)
C2 0.021(4) 0.050(6) 0.039(5) -0.006(4) 0.004(4) -0.003(4)
C3 0.037(5) 0.043(5) 0.029(5) -0.006(4) 0.009(4) 0.002(4)
C4 0.024(4) 0.040(5) 0.030(5) -0.004(4) 0.010(4) 0.006(4)
C5 0.034(5) 0.041(5) 0.031(5) 0.001(4) 0.009(4) 0.000(4)
C6 0.037(5) 0.035(5) 0.040(5) 0.000(4) 0.010(4) -0.007(4)
C7 0.049(6) 0.038(5) 0.032(5) 0.005(4) 0.012(4) -0.003(4)
C8 0.024(4) 0.041(5) 0.035(5) 0.002(4) -0.003(4) -0.012(4)
C9 0.037(5) 0.046(5) 0.040(5) 0.013(4) 0.015(4) 0.005(4)
C10 0.034(5) 0.028(4) 0.033(5) 0.002(4) 0.012(4) 0.002(4)
C11 0.025(5) 0.057(6) 0.032(5) -0.005(4) 0.009(4) 0.002(4)
C12 0.039(6) 0.069(8) 0.036(6) 0.005(5) 0.013(4) -0.005(5)
C13 0.027(5) 0.066(7) 0.042(6) -0.006(5) 0.013(4) -0.004(5)
C14 0.023(4) 0.048(5) 0.027(5) 0.005(4) 0.002(4) 0.012(4)
C15 0.037(5) 0.030(4) 0.044(6) 0.003(4) 0.011(4) 0.009(4)
C16 0.044(6) 0.045(6) 0.042(6) -0.003(4) 0.016(5) 0.004(4)
C17 0.037(5) 0.048(6) 0.049(6) 0.012(5) 0.019(5) -0.003(4)
C18 0.042(6) 0.047(6) 0.045(6) 0.005(5) 0.021(5) 0.007(4)
C19 0.033(5) 0.042(5) 0.041(6) 0.002(4) 0.005(4) 0.012(4)
C20 0.046(6) 0.056(6) 0.031(5) 0.000(5) 0.003(4) 0.012(5)
C21 0.037(5) 0.047(6) 0.029(5) 0.001(4) 0.002(4) 0.015(4)
C22 0.068(8) 0.059(7) 0.034(6) -0.003(5) 0.020(5) 0.022(6)
C23 0.028(5) 0.054(6) 0.053(7) -0.015(5) 0.009(5) 0.006(4)
C24 0.054(7) 0.034(5) 0.053(7) 0.011(5) 0.024(5) 0.001(4)
C25 0.035(5) 0.050(6) 0.054(7) -0.006(5) 0.014(5) 0.003(4)
C26 0.038(6) 0.053(6) 0.063(7) -0.004(5) 0.023(5) 0.007(5)
C27 0.046(6) 0.057(7) 0.053(7) 0.010(5) 0.018(5) -0.004(5)
Cl1 0.0337(12) 0.0484(13) 0.0276(11) 0.0032(9) 0.0071(9) 0.0025(9)
Cl2 0.0555(17) 0.0642(18) 0.0597(18) -0.0125(14) 0.0196(14) -0.0066(13)
Cl3 0.0510(16) 0.0618(17) 0.0513(16) -0.0024(12) 0.0172(13) -0.0023(12)
N1 0.020(4) 0.049(5) 0.036(4) -0.003(4) 0.010(3) -0.001(3)
N2 0.029(4) 0.038(4) 0.031(4) 0.000(3) 0.007(3) 0.001(3)
N3 0.021(4) 0.038(4) 0.037(4) 0.003(3) 0.007(3) 0.000(3)
N4 0.038(4) 0.038(4) 0.028(4) -0.007(3) 0.010(3) -0.005(3)
Ni1 0.0285(8) 0.0420(9) 0.0327(9) -0.0023(7) 0.0077(7) 0.0033(6)
Rh1 0.0258(4) 0.0392(4) 0.0279(4) 0.0003(3) 0.0075(3) 0.0012(2)

loop_
_atom_type_symbol
_atom_type_description
_atom_type_scat_dispersion_real
_atom_type_scat_dispersion_imag
_atom_type_scat_source
C C 0.0181 0.0091 'International Tables Vol C Tables 4.2.6.8 and 6.1.1.4'
H H 0.0000 0.0000 'International Tables Vol C Tables 4.2.6.8 and 6.1.1.4'
Cl Cl 0.3639 0.7018 'International Tables Vol C Tables 4.2.6.8 and 6.1.1.4'
N N 0.0311 0.0180 'International Tables Vol C Tables 4.2.6.8 and 6.1.1.4'
Ni Ni -3.0029 0.5091 'International Tables Vol C Tables 4.2.6.8 and 6.1.1.4'
Rh Rh 0.0927 3.6045 'International Tables Vol C Tables 4.2.6.8 and 6.1.1.4'

loop_
_geom_angle_atom_site_label_1
_geom_angle_atom_site_label_2
_geom_angle_atom_site_label_3
_geom_angle
N1 C1 N2 103.8(8)
N1 C1 Ni1 143.5(7)
N2 C1 Ni1 112.7(7)
C3 C2 N1 107.1(9)
C3 C2 H2A 126.5
N1 C2 H2A 126.5
C2 C3 N2 106.0(9)
C2 C3 H3A 127.0
N2 C3 H3A 127.0
N3 C4 N4 117.3(8)
N3 C4 N2 116.7(8)
N4 C4 N2 125.9(9)
C6 C5 N3 133.1(9)
C6 C5 C10 119.1(9)
N3 C5 C10 107.8(8)
C5 C6 C7 117.9(10)
C5 C6 H6A 121.0
C7 C6 H6A 121.0
C6 C7 C8 122.6(10)
C6 C7 H7A 118.7
C8 C7 H7A 118.7
C7 C8 C9 120.8(9)
C7 C8 H8A 119.6
C9 C8 H8A 119.6
C10 C9 C8 117.6(9)
C10 C9 H9A 121.2
C8 C9 H9A 121.2
C9 C10 N4 130.9(9)
C9 C10 C5 122.0(9)
N4 C10 C5 107.2(8)
N1 C11 C13 110.6(8)
N1 C11 C12 108.0(8)
C13 C11 C12 112.3(9)
N1 C11 H11A 108.6
C13 C11 H11A 108.6
C12 C11 H11A 108.6
C11 C12 H12A 109.5
C11 C12 H12B 109.5
H12A C12 H12B 109.5
C11 C12 H12C 109.5
H12A C12 H12C 109.5
H12B C12 H12C 109.5
C11 C13 H13A 109.5
C11 C13 H13B 109.5
H13A C13 H13B 109.5
C11 C13 H13C 109.5
H13A C13 H13C 109.5
H13B C13 H13C 109.5
C15 C14 C21 123.4(9)
C15 C14 Rh1 70.3(5)
C21 C14 Rh1 111.8(6)
C15 C14 H14A 118.3
C21 C14 H14A 118.3
Rh1 C14 H14A 87.9
C14 C15 C16 127.7(10)
C14 C15 Rh1 72.1(6)
C16 C15 Rh1 109.5(7)
C14 C15 H15A 116.2
C16 C15 H15A 116.2
Rh1 C15 H15A 88.3
C15 C16 C17 111.4(9)
C15 C16 H16A 109.4
C17 C16 H16A 109.4
C15 C16 H16B 109.4
C17 C16 H16B 109.4
H16A C16 H16B 108.0
C18 C17 C16 111.1(9)
C18 C17 H17A 109.4
C16 C17 H17A 109.4
C18 C17 H17B 109.4
C16 C17 H17B 109.4
H17A C17 H17B 108.0
C19 C18 C17 125.8(10)
C19 C18 Rh1 70.3(6)
C17 C18 Rh1 114.1(7)
C19 C18 H18A 117.1
C17 C18 H18A 117.1
Rh1 C18 H18A 85.5
C18 C19 C20 122.6(10)
C18 C19 Rh1 71.5(6)
C20 C19 Rh1 110.1(7)
C18 C19 H19A 118.7
C20 C19 H19A 118.7
Rh1 C19 H19A 88.4
C19 C20 C21 113.4(9)
C19 C20 H20A 108.9
C21 C20 H20A 108.9
C19 C20 H20B 108.9
C21 C20 H20B 108.9
H20A C20 H20B 107.7
C14 C21 C20 112.6(8)
C14 C21 H21A 109.1
C20 C21 H21A 109.1
C14 C21 H21B 109.1
C20 C21 H21B 109.1
H21A C21 H21B 107.8
C26 C22 C23 107.8(10)
C26 C22 Ni1 68.6(6)
C23 C22 Ni1 68.3(6)
C26 C22 H22A 126.1
C23 C22 H22A 126.1
Ni1 C22 H22A 128.6
C24 C23 C22 108.2(10)
C24 C23 Ni1 73.4(6)
C22 C23 Ni1 72.0(6)
C24 C23 H23A 125.9
C22 C23 H23A 125.9
Ni1 C23 H23A 120.5
C25 C24 C23 106.6(10)
C25 C24 Ni1 68.5(6)
C23 C24 Ni1 67.7(6)
C25 C24 H24A 126.7
C23 C24 H24A 126.7
Ni1 C24 H24A 128.6
C24 C25 C26 109.1(10)
C24 C25 Ni1 73.0(6)
C26 C25 Ni1 69.2(6)
C24 C25 H25A 125.4
C26 C25 H25A 125.4
Ni1 C25 H25A 124.0
C22 C26 C25 107.7(11)
C22 C26 Ni1 73.1(7)
C25 C26 Ni1 71.0(6)
C22 C26 H26A 126.1
C25 C26 H26A 126.1
Ni1 C26 H26A 121.6
Cl2 C27 Cl3 112.2(6)
Cl2 C27 H27A 109.2
Cl3 C27 H27A 109.2
Cl2 C27 H27B 109.2
Cl3 C27 H27B 109.2
H27A C27 H27B 107.9
C1 N1 C2 111.6(8)
C1 N1 C11 125.1(8)
C2 N1 C11 123.1(8)
C3 N2 C1 111.5(8)
C3 N2 C4 134.3(8)
C1 N2 C4 114.3(8)
C4 N3 C5 104.4(7)
C4 N3 Ni1 112.0(6)
C5 N3 Ni1 143.0(7)
C4 N4 C10 103.3(8)
C4 N4 Rh1 129.5(6)
C10 N4 Rh1 127.1(6)
C1 Ni1 N3 84.2(4)
C1 Ni1 C26 104.9(4)
N3 Ni1 C26 158.6(4)
C1 Ni1 C23 171.2(4)
N3 Ni1 C23 104.4(4)
C26 Ni1 C23 66.4(5)
C1 Ni1 C25 107.3(4)
N3 Ni1 C25 155.8(4)
C26 Ni1 C25 39.9(5)
C23 Ni1 C25 65.4(4)
C1 Ni1 C22 133.5(5)
N3 Ni1 C22 122.5(4)
C26 Ni1 C22 38.3(5)
C23 Ni1 C22 39.7(5)
C25 Ni1 C22 64.8(5)
C1 Ni1 C24 137.8(5)
N3 Ni1 C24 119.9(4)
C26 Ni1 C24 65.9(5)
C23 Ni1 C24 38.8(5)
C25 Ni1 C24 38.5(4)
C22 Ni1 C24 65.0(4)
N4 Rh1 C19 89.1(3)
N4 Rh1 C18 93.4(4)
C19 Rh1 C18 38.1(4)
N4 Rh1 C15 159.2(3)
C19 Rh1 C15 98.7(4)
C18 Rh1 C15 81.4(4)
N4 Rh1 C14 163.1(3)
C19 Rh1 C14 83.0(4)
C18 Rh1 C14 89.5(4)
C15 Rh1 C14 37.6(4)
N4 Rh1 Cl1 88.7(2)
C19 Rh1 Cl1 160.9(3)
C18 Rh1 Cl1 160.9(3)
C15 Rh1 Cl1 90.0(3)
C14 Rh1 Cl1 94.0(3)

loop_
_geom_bond_atom_site_label_1
_geom_bond_atom_site_label_2
_geom_bond_distance
C1 N1 1.337(12)
C1 N2 1.380(12)
C1 Ni1 1.886(10)
C2 C3 1.351(14)
C2 N1 1.385(13)
C2 H2A 0.9500
C3 N2 1.374(13)
C3 H3A 0.9500
C4 N3 1.337(13)
C4 N4 1.339(12)
C4 N2 1.382(12)
C5 C6 1.376(14)
C5 N3 1.380(12)
C5 C10 1.448(13)
C6 C7 1.383(15)
C6 H6A 0.9500
C7 C8 1.384(15)
C7 H7A 0.9500
C8 C9 1.388(15)
C8 H8A 0.9500
C9 C10 1.364(14)
C9 H9A 0.9500
C10 N4 1.410(12)
C11 N1 1.499(11)
C11 C13 1.515(14)
C11 C12 1.524(14)
C11 H11A 1.0000
C12 H12A 0.9800
C12 H12B 0.9800
C12 H12C 0.9800
C13 H13A 0.9800
C13 H13B 0.9800
C13 H13C 0.9800
C14 C15 1.383(14)
C14 C21 1.528(12)
C14 Rh1 2.159(9)
C14 H14A 0.9500
C15 C16 1.513(15)
C15 Rh1 2.137(9)
C15 H15A 0.9500
C16 C17 1.562(16)
C16 H16A 0.9900
C16 H16B 0.9900
C17 C18 1.501(15)
C17 H17A 0.9900
C17 H17B 0.9900
C18 C19 1.386(16)
C18 Rh1 2.128(10)
C18 H18A 0.9500
C19 C20 1.525(14)
C19 Rh1 2.113(11)
C19 H19A 0.9500
C20 C21 1.543(14)
C20 H20A 0.9900
C20 H20B 0.9900
C21 H21A 0.9900
C21 H21B 0.9900
C22 C26 1.390(18)
C22 C23 1.441(18)
C22 Ni1 2.143(11)
C22 H22A 0.9500
C23 C24 1.419(17)
C23 Ni1 2.094(11)
C23 H23A 0.9500
C24 C25 1.412(15)
C24 Ni1 2.169(10)
C24 H24A 0.9500
C25 C26 1.430(17)
C25 Ni1 2.110(11)
C25 H25A 0.9500
C26 Ni1 2.086(11)
C26 H26A 0.9500
C27 Cl2 1.744(13)
C27 Cl3 1.779(12)
C27 H27A 0.9900
C27 H27B 0.9900
Cl1 Rh1 2.359(2)
N3 Ni1 1.918(7)
N4 Rh1 2.101(8)
